data_4063338
loop_
_publ_author_name
'Merle Arrowsmith'
'Michael S. Hill'
'Gabriele Kociok-K\"hon'

_publ_section_title
;
 Dearomatization and C--H Deprotonation with Heavier Group 2 Alkyls: Does
 Size Matter?
;
_journal_issue 19
_journal_name_full Organometallics
_journal_page_first 4203
_journal_page_last 4206
_journal_paper_doi 10.1021/om100649z
_journal_volume 29
_journal_year 2010
_chemical_formula_moiety 'C41 H57 Mg N3 O2'
_chemical_formula_sum 'C41 H57 Mg N3 O2'
_chemical_formula_weight 648.21
_chemical_name_systematic
;
 ?
;
_space_group_IT_number 14
_symmetry_cell_setting monoclinic
_symmetry_space_group_name_Hall '-P 2yn'
_symmetry_space_group_name_H-M 'P 1 21/n 1'
_atom_sites_solution_hydrogens geom
_atom_sites_solution_primary direct
_atom_sites_solution_secondary difmap
_audit_creation_method SHELXL-97
_cell_angle_alpha 90.00
_cell_angle_beta 101.9072(14)
_cell_angle_gamma 90.00
_cell_formula_units_Z 4
_cell_length_a 11.3851(2)
_cell_length_b 17.0663(4)
_cell_length_c 19.7459(5)
_cell_measurement_reflns_used 22865
_cell_measurement_temperature 150(2)
_cell_measurement_theta_max 27.485
_cell_measurement_theta_min 2.910
_cell_volume 3754.11(15)
_computing_cell_refinement 'HKL Scalepack (Otwinski & Minor, 1997)'
_computing_data_collection 'Collect (Nonius BV, 1997-2000)'
_computing_data_reduction
;
 DENZO-SCALEPACK Z. Otwinowski and W. Minor, " 
 Processing of X-ray Diffraction Data Collected in Oscillation Mode ", 
 Methods in Enzymology, Volume 276: Macromolecular Crystallography, 
 part A, p.307-326, 1997,C.W. Carter, Jr. & R. M. Sweet, Eds., Academic Press.
;
_computing_molecular_graphics 'ORTEP3 for Windows - Farrugia, L. J. J. Appl. Crystallogr. 1997, 30, 565'
_computing_publication_material
;
 'WinGX publication routines, Farrugia, 
 L. J., J. Appl. Crystallogr., 1999, 32, 837-838
;
_computing_structure_refinement
;
 SHELXL97 -Program for Crystal Structure Analysis (Release 97-2). 
 Sheldrick, G.M., Instit\"ut f\"ur Anorganische Chemie der Universit\"at, 
 Tammanstrasse 4, D-3400 G\"ottingen, Germany, 1998 
;
_computing_structure_solution
; 
 SIR2004- Version 1.0 Burla M.C., Caliandro R., Camalli M., Carrazzoni B., 
 Cascarano G.L., De Caro L., Giacovazzo C. , Polidori G., Spagna R. 
;
_diffrn_ambient_temperature 150(2)
_diffrn_measured_fraction_theta_full 0.990
_diffrn_measured_fraction_theta_max 0.990
_diffrn_measurement_device_type 'Nonius Kappa CCD'
_diffrn_measurement_method '178 1.7 degree images with \w scans'
_diffrn_radiation_monochromator graphite
_diffrn_radiation_source 'fine-focus sealed tube'
_diffrn_radiation_type MoK\a
_diffrn_radiation_wavelength 0.71073
_diffrn_reflns_av_R_equivalents 0.0967
_diffrn_reflns_av_sigmaI/netI 0.0540
_diffrn_reflns_limit_h_max 14
_diffrn_reflns_limit_h_min -14
_diffrn_reflns_limit_k_max 22
_diffrn_reflns_limit_k_min -21
_diffrn_reflns_limit_l_max 25
_diffrn_reflns_limit_l_min -25
_diffrn_reflns_number 45139
_diffrn_reflns_theta_full 27.50
_diffrn_reflns_theta_max 27.50
_diffrn_reflns_theta_min 4.67
_diffrn_standards_decay_% 0
_diffrn_standards_number 0
_exptl_absorpt_coefficient_mu 0.085
_exptl_absorpt_correction_type none
_exptl_crystal_colour yellow
_exptl_crystal_density_diffrn 1.147
_exptl_crystal_density_method 'not measured'
_exptl_crystal_description tabloid
_exptl_crystal_F_000 1408
_exptl_crystal_size_max 0.25
_exptl_crystal_size_mid 0.25
_exptl_crystal_size_min 0.10
_refine_diff_density_max 0.764
_refine_diff_density_min -0.435
_refine_diff_density_rms 0.051
_refine_ls_extinction_method none
_refine_ls_goodness_of_fit_ref 1.030
_refine_ls_hydrogen_treatment constr
_refine_ls_matrix_type full
_refine_ls_number_parameters 424
_refine_ls_number_reflns 8530
_refine_ls_number_restraints 0
_refine_ls_restrained_S_all 1.030
_refine_ls_R_factor_all 0.0997
_refine_ls_R_factor_gt 0.0615
_refine_ls_shift/su_max 0.000
_refine_ls_shift/su_mean 0.000
_refine_ls_structure_factor_coef Fsqd
_refine_ls_weighting_details 'calc w=1/[\s^2^(Fo^2^)+(0.0750P)^2^+2.2683P] where P=(Fo^2^+2Fc^2^)/3'
_refine_ls_weighting_scheme calc
_refine_ls_wR_factor_gt 0.1477
_refine_ls_wR_factor_ref 0.1730
_reflns_number_gt 5711
_reflns_number_total 8530
_reflns_threshold_expression >2sigma(I)
_cod_data_source_file om100649z_si_002.cif
_cod_data_source_block h09msh10
_cod_original_cell_volume 3754.10(15)
_cod_original_sg_symbol_H-M 'P 21/n'
_cod_database_code 4063338

loop_
_symmetry_equiv_pos_as_xyz
'x, y, z'
'-x+1/2, y+1/2, -z+1/2'
'-x, -y, -z'
'x-1/2, -y-1/2, z-1/2'

loop_
_atom_site_label
_atom_site_type_symbol
_atom_site_fract_x
_atom_site_fract_y
_atom_site_fract_z
_atom_site_U_iso_or_equiv
_atom_site_adp_type
_atom_site_occupancy
_atom_site_symmetry_multiplicity
_atom_site_calc_flag
_atom_site_refinement_flags
_atom_site_disorder_assembly
_atom_site_disorder_group
Mg Mg 0.86636(6) 0.19595(4) 0.78573(3) 0.02626(17) Uani 1 1 d . . .
N1 N 0.96031(15) 0.23113(10) 0.70927(9) 0.0288(4) Uani 1 1 d . . .
N2 N 0.75670(14) 0.27974(10) 0.72843(9) 0.0264(4) Uani 1 1 d . . .
N3 N 0.75173(15) 0.23069(10) 0.85230(9) 0.0286(4) Uani 1 1 d . . .
C1 C 1.08092(18) 0.21324(13) 0.70435(11) 0.0311(4) Uani 1 1 d . . .
C2 C 1.1762(2) 0.25626(15) 0.74545(12) 0.0396(5) Uani 1 1 d . . .
C3 C 1.1525(2) 0.3291(2) 0.78502(17) 0.0619(9) Uani 1 1 d . . .
H3 H 1.0662 0.3287 0.7887 0.074 Uiso 1 1 calc R . .
C4 C 1.2302(4) 0.3312(3) 0.85879(19) 0.0913(13) Uani 1 1 d . . .
H4A H 1.2129 0.3791 0.8823 0.137 Uiso 1 1 calc R . .
H4B H 1.3153 0.3303 0.8563 0.137 Uiso 1 1 calc R . .
H4C H 1.2119 0.2854 0.8847 0.137 Uiso 1 1 calc R . .
C5 C 1.1747(4) 0.4029(2) 0.7454(2) 0.0926(13) Uani 1 1 d . . .
H5A H 1.1282 0.3999 0.6978 0.139 Uiso 1 1 calc R . .
H5B H 1.2604 0.4069 0.7448 0.139 Uiso 1 1 calc R . .
H5C H 1.1498 0.4492 0.7683 0.139 Uiso 1 1 calc R . .
C6 C 1.2939(2) 0.23150(17) 0.74809(13) 0.0470(6) Uani 1 1 d . . .
H6 H 1.3583 0.2591 0.7764 0.056 Uiso 1 1 calc R . .
C7 C 1.3185(2) 0.16760(17) 0.71041(14) 0.0481(6) Uani 1 1 d . . .
H7 H 1.3991 0.1507 0.7139 0.058 Uiso 1 1 calc R . .
C8 C 1.2264(2) 0.12858(15) 0.66792(14) 0.0451(6) Uani 1 1 d . . .
H8 H 1.2444 0.0857 0.6411 0.054 Uiso 1 1 calc R . .
C9 C 1.1065(2) 0.15051(13) 0.66324(12) 0.0360(5) Uani 1 1 d . . .
C10 C 1.0077(2) 0.10642(15) 0.61493(14) 0.0471(6) Uani 1 1 d . . .
H10 H 0.9292 0.1288 0.6206 0.057 Uiso 1 1 calc R . .
C11 C 1.0162(3) 0.1165(2) 0.53886(15) 0.0646(8) Uani 1 1 d . . .
H11A H 1.0195 0.1724 0.5281 0.097 Uiso 1 1 calc R . .
H11B H 0.9456 0.0929 0.5090 0.097 Uiso 1 1 calc R . .
H11C H 1.0890 0.0906 0.5309 0.097 Uiso 1 1 calc R . .
C12 C 1.0072(4) 0.0196(2) 0.6319(2) 0.0805(11) Uani 1 1 d . . .
H12A H 0.9424 -0.0064 0.5992 0.121 Uiso 1 1 calc R . .
H12B H 0.9945 0.0128 0.6791 0.121 Uiso 1 1 calc R . .
H12C H 1.0844 -0.0036 0.6282 0.121 Uiso 1 1 calc R . .
C13 C 0.89790(18) 0.27566(12) 0.65565(11) 0.0301(4) Uani 1 1 d . . .
C14 C 0.9364(2) 0.30366(15) 0.59971(12) 0.0404(5) Uani 1 1 d . . .
H14A H 1.0158 0.2929 0.5942 0.048 Uiso 1 1 calc R . .
H14B H 0.8840 0.3340 0.5660 0.048 Uiso 1 1 calc R . .
C15 C 0.77568(18) 0.29746(12) 0.66549(10) 0.0286(4) Uani 1 1 d . . .
C16 C 0.6855(2) 0.33337(13) 0.61721(12) 0.0362(5) Uani 1 1 d . . .
H16 H 0.6972 0.3457 0.5722 0.043 Uiso 1 1 calc R . .
C17 C 0.5781(2) 0.35069(14) 0.63644(12) 0.0397(5) Uani 1 1 d . . .
H17 H 0.5144 0.3734 0.6037 0.048 Uiso 1 1 calc R . .
C18 C 0.56257(18) 0.33530(13) 0.70265(12) 0.0352(5) Uani 1 1 d . . .
H18 H 0.4896 0.3486 0.7161 0.042 Uiso 1 1 calc R . .
C19 C 0.65586(17) 0.29981(12) 0.74951(11) 0.0280(4) Uani 1 1 d . . .
C20 C 0.65969(17) 0.28086(12) 0.82343(11) 0.0287(4) Uani 1 1 d . . .
C21 C 0.57895(19) 0.31698(14) 0.85527(13) 0.0381(5) Uani 1 1 d . . .
H21A H 0.5823 0.3087 0.9032 0.046 Uiso 1 1 calc R . .
H21B H 0.5194 0.3504 0.8295 0.046 Uiso 1 1 calc R . .
C22 C 0.75624(17) 0.21704(13) 0.92416(11) 0.0296(4) Uani 1 1 d . . .
C23 C 0.68960(18) 0.15529(13) 0.94594(11) 0.0319(4) Uani 1 1 d . . .
C24 C 0.6046(2) 0.10457(14) 0.89495(13) 0.0408(5) Uani 1 1 d . . .
H24 H 0.6160 0.1174 0.8473 0.049 Uiso 1 1 calc R . .
C25 C 0.4734(2) 0.12168(19) 0.89790(16) 0.0569(7) Uani 1 1 d . . .
H25A H 0.4202 0.0898 0.8632 0.085 Uiso 1 1 calc R . .
H25B H 0.4562 0.1773 0.8883 0.085 Uiso 1 1 calc R . .
H25C H 0.4599 0.1089 0.9441 0.085 Uiso 1 1 calc R . .
C26 C 0.6301(3) 0.01699(17) 0.90769(17) 0.0624(8) Uani 1 1 d . . .
H26A H 0.7133 0.0058 0.9047 0.094 Uiso 1 1 calc R . .
H26B H 0.5755 -0.0137 0.8727 0.094 Uiso 1 1 calc R . .
H26C H 0.6179 0.0029 0.9538 0.094 Uiso 1 1 calc R . .
C27 C 0.69780(19) 0.14258(14) 1.01640(12) 0.0372(5) Uani 1 1 d . . .
H27 H 0.6535 0.1009 1.0309 0.045 Uiso 1 1 calc R . .
C28 C 0.7688(2) 0.18907(15) 1.06584(12) 0.0407(5) Uani 1 1 d . . .
H28 H 0.7735 0.1794 1.1137 0.049 Uiso 1 1 calc R . .
C29 C 0.8332(2) 0.25003(15) 1.04461(12) 0.0398(5) Uani 1 1 d . . .
H29 H 0.8823 0.2820 1.0785 0.048 Uiso 1 1 calc R . .
C30 C 0.82745(18) 0.26556(13) 0.97470(11) 0.0335(5) Uani 1 1 d . . .
C31 C 0.8954(2) 0.33605(15) 0.95471(13) 0.0443(6) Uani 1 1 d . . .
H31 H 0.8830 0.3377 0.9031 0.053 Uiso 1 1 calc R . .
C32 C 0.8470(3) 0.41200(18) 0.9791(2) 0.0740(10) Uani 1 1 d . . .
H32A H 0.8933 0.4564 0.9671 0.111 Uiso 1 1 calc R . .
H32B H 0.8541 0.4102 1.0294 0.111 Uiso 1 1 calc R . .
H32C H 0.7624 0.4182 0.9565 0.111 Uiso 1 1 calc R . .
C33 C 1.0297(3) 0.3310(2) 0.9844(2) 0.0819(11) Uani 1 1 d . . .
H33A H 1.0697 0.3772 0.9701 0.123 Uiso 1 1 calc R . .
H33B H 1.0621 0.2836 0.9672 0.123 Uiso 1 1 calc R . .
H33C H 1.0436 0.3292 1.0351 0.123 Uiso 1 1 calc R . .
O1 O 0.77543(15) 0.09736(9) 0.73760(8) 0.0393(4) Uani 1 1 d . . .
C34 C 0.7859(3) 0.01733(15) 0.76096(17) 0.0595(8) Uani 1 1 d . . .
H34A H 0.7838 0.0148 0.8108 0.071 Uiso 1 1 calc R . .
H34B H 0.8629 -0.0052 0.7544 0.071 Uiso 1 1 calc R . .
C35 C 0.6839(3) -0.02747(19) 0.7200(2) 0.0732(10) Uani 1 1 d . . .
H35A H 0.7109 -0.0612 0.6853 0.088 Uiso 1 1 calc R . .
H35B H 0.6458 -0.0608 0.7504 0.088 Uiso 1 1 calc R . .
C36 C 0.5998(3) 0.03314(18) 0.6858(2) 0.0714(10) Uani 1 1 d . . .
H36A H 0.5413 0.0471 0.7146 0.086 Uiso 1 1 calc R . .
H36B H 0.5553 0.0147 0.6401 0.086 Uiso 1 1 calc R . .
C37 C 0.6779(3) 0.10229(17) 0.67764(16) 0.0595(8) Uani 1 1 d . . .
H37A H 0.7081 0.0984 0.6342 0.071 Uiso 1 1 calc R . .
H37B H 0.6332 0.1521 0.6775 0.071 Uiso 1 1 calc R . .
O2 O 0.99671(14) 0.13074(10) 0.85140(8) 0.0404(4) Uani 1 1 d . . .
C38 C 0.9949(3) 0.1061(2) 0.92101(14) 0.0655(9) Uani 1 1 d . . .
H38A H 0.9202 0.0769 0.9222 0.079 Uiso 1 1 calc R . .
H38B H 0.9997 0.1520 0.9521 0.079 Uiso 1 1 calc R . .
C39 C 1.1019(4) 0.0546(2) 0.94268(16) 0.0915(14) Uani 1 1 d . . .
H39A H 1.1659 0.0828 0.9751 0.110 Uiso 1 1 calc R . .
H39B H 1.0800 0.0072 0.9662 0.110 Uiso 1 1 calc R . .
C40 C 1.1433(3) 0.0331(2) 0.87998(19) 0.0729(10) Uani 1 1 d . . .
H40A H 1.2320 0.0305 0.8891 0.088 Uiso 1 1 calc R . .
H40B H 1.1104 -0.0185 0.8626 0.088 Uiso 1 1 calc R . .
C41 C 1.0994(3) 0.0940(2) 0.83066(18) 0.0716(10) Uani 1 1 d . . .
H41A H 1.0750 0.0715 0.7837 0.086 Uiso 1 1 calc R . .
H41B H 1.1631 0.1333 0.8301 0.086 Uiso 1 1 calc R . .

loop_
_atom_site_aniso_label
_atom_site_aniso_U_11
_atom_site_aniso_U_22
_atom_site_aniso_U_33
_atom_site_aniso_U_23
_atom_site_aniso_U_13
_atom_site_aniso_U_12
Mg 0.0263(3) 0.0267(3) 0.0256(3) 0.0028(3) 0.0049(2) 0.0036(3)
N1 0.0276(8) 0.0307(9) 0.0288(9) 0.0040(7) 0.0075(6) 0.0033(7)
N2 0.0276(8) 0.0234(8) 0.0281(9) 0.0010(7) 0.0054(6) 0.0002(6)
N3 0.0273(8) 0.0320(9) 0.0266(9) 0.0018(7) 0.0056(6) 0.0022(7)
C1 0.0295(10) 0.0337(11) 0.0316(11) 0.0048(8) 0.0100(8) 0.0037(8)
C2 0.0321(11) 0.0481(14) 0.0402(12) -0.0036(10) 0.0111(9) -0.0006(10)
C3 0.0380(13) 0.074(2) 0.077(2) -0.0372(17) 0.0202(13) -0.0128(13)
C4 0.105(3) 0.113(3) 0.062(2) -0.036(2) 0.032(2) -0.024(2)
C5 0.130(4) 0.050(2) 0.090(3) -0.0204(19) 0.005(2) 0.016(2)
C6 0.0297(11) 0.0674(18) 0.0437(14) 0.0020(12) 0.0069(10) 0.0000(11)
C7 0.0348(12) 0.0635(17) 0.0489(15) 0.0128(13) 0.0151(10) 0.0175(11)
C8 0.0494(14) 0.0428(14) 0.0492(14) 0.0067(11) 0.0243(11) 0.0141(11)
C9 0.0417(12) 0.0335(12) 0.0365(12) 0.0053(9) 0.0164(9) 0.0052(9)
C10 0.0539(14) 0.0413(14) 0.0503(15) -0.0138(11) 0.0205(12) -0.0032(11)
C11 0.079(2) 0.068(2) 0.0467(16) -0.0139(14) 0.0116(14) -0.0042(16)
C12 0.120(3) 0.0483(19) 0.078(2) -0.0101(16) 0.033(2) -0.0264(19)
C13 0.0330(10) 0.0284(10) 0.0287(10) 0.0013(8) 0.0064(8) 0.0003(8)
C14 0.0406(12) 0.0442(13) 0.0389(12) 0.0112(10) 0.0143(10) 0.0049(10)
C15 0.0313(10) 0.0243(10) 0.0292(10) 0.0040(8) 0.0043(8) -0.0014(8)
C16 0.0367(11) 0.0360(12) 0.0338(11) 0.0083(9) 0.0024(9) 0.0013(9)
C17 0.0351(11) 0.0380(13) 0.0418(13) 0.0110(10) -0.0019(9) 0.0047(9)
C18 0.0258(10) 0.0334(11) 0.0446(13) 0.0046(9) 0.0032(9) 0.0044(8)
C19 0.0263(9) 0.0233(10) 0.0342(11) 0.0011(8) 0.0056(8) -0.0004(7)
C20 0.0250(9) 0.0283(10) 0.0323(11) -0.0017(8) 0.0047(8) -0.0015(8)
C21 0.0321(10) 0.0426(13) 0.0406(13) -0.0024(10) 0.0099(9) 0.0039(9)
C22 0.0286(10) 0.0324(11) 0.0290(10) 0.0007(8) 0.0084(8) 0.0038(8)
C23 0.0308(10) 0.0343(11) 0.0315(11) 0.0011(9) 0.0085(8) 0.0018(8)
C24 0.0466(13) 0.0406(13) 0.0351(12) -0.0001(10) 0.0081(10) -0.0116(10)
C25 0.0421(14) 0.0654(18) 0.0597(17) 0.0030(14) 0.0021(12) -0.0146(13)
C26 0.084(2) 0.0415(15) 0.0627(19) -0.0041(13) 0.0171(16) -0.0097(14)
C27 0.0361(11) 0.0420(13) 0.0359(12) 0.0077(10) 0.0129(9) 0.0012(9)
C28 0.0376(11) 0.0567(15) 0.0284(11) 0.0049(10) 0.0082(9) 0.0029(11)
C29 0.0352(11) 0.0517(14) 0.0315(11) -0.0053(10) 0.0043(9) -0.0006(10)
C30 0.0311(10) 0.0382(12) 0.0320(11) 0.0004(9) 0.0088(8) -0.0001(9)
C31 0.0472(13) 0.0492(15) 0.0367(12) -0.0053(11) 0.0094(10) -0.0146(11)
C32 0.080(2) 0.0448(17) 0.105(3) -0.0107(17) 0.038(2) -0.0168(16)
C33 0.0476(17) 0.094(3) 0.108(3) 0.009(2) 0.0239(18) -0.0211(17)
O1 0.0477(9) 0.0286(8) 0.0376(9) 0.0024(6) -0.0007(7) -0.0010(7)
C34 0.0749(19) 0.0290(13) 0.0689(19) 0.0090(13) 0.0014(15) -0.0009(12)
C35 0.083(2) 0.0426(17) 0.085(2) 0.0019(16) -0.0023(18) -0.0134(16)
C36 0.0544(17) 0.0421(16) 0.108(3) -0.0096(17) -0.0055(17) -0.0047(13)
C37 0.0629(17) 0.0436(15) 0.0576(17) 0.0056(13) -0.0211(13) -0.0089(13)
O2 0.0393(8) 0.0492(10) 0.0325(8) 0.0109(7) 0.0067(6) 0.0154(7)
C38 0.0745(19) 0.089(2) 0.0332(14) 0.0201(14) 0.0109(13) 0.0351(17)
C39 0.137(3) 0.085(3) 0.0403(16) -0.0016(16) -0.0087(18) 0.070(2)
C40 0.0588(17) 0.083(2) 0.083(2) 0.0390(19) 0.0290(16) 0.0305(17)
C41 0.0578(17) 0.090(2) 0.073(2) 0.0368(19) 0.0280(15) 0.0422(17)

loop_
_atom_type_symbol
_atom_type_description
_atom_type_scat_dispersion_real
_atom_type_scat_dispersion_imag
_atom_type_scat_source
C C 0.0033 0.0016 'International Tables Vol C Tables 4.2.6.8 and 6.1.1.4'
H H 0.0000 0.0000 'International Tables Vol C Tables 4.2.6.8 and 6.1.1.4'
N N 0.0061 0.0033 'International Tables Vol C Tables 4.2.6.8 and 6.1.1.4'
O O 0.0106 0.0060 'International Tables Vol C Tables 4.2.6.8 and 6.1.1.4'
Mg Mg 0.0486 0.0363 'International Tables Vol C Tables 4.2.6.8 and 6.1.1.4'

loop_
_geom_angle_atom_site_label_1
_geom_angle_atom_site_label_2
_geom_angle_atom_site_label_3
_geom_angle
_geom_angle_site_symmetry_1
_geom_angle_site_symmetry_3
_geom_angle_publ_flag
N2 Mg O2 168.70(8) . . ?
N2 Mg O1 96.93(7) . . ?
O2 Mg O1 94.31(7) . . ?
N2 Mg N1 75.54(7) . . ?
O2 Mg N1 101.33(7) . . ?
O1 Mg N1 100.35(7) . . ?
N2 Mg N3 76.53(7) . . ?
O2 Mg N3 102.39(7) . . ?
O1 Mg N3 101.30(7) . . ?
N1 Mg N3 146.34(7) . . ?
C13 N1 C1 114.61(17) . . ?
C13 N1 Mg 116.77(13) . . ?
C1 N1 Mg 128.60(13) . . ?
C15 N2 C19 122.80(17) . . ?
C15 N2 Mg 117.89(13) . . ?
C19 N2 Mg 117.61(13) . . ?
C20 N3 C22 112.31(16) . . ?
C20 N3 Mg 115.42(13) . . ?
C22 N3 Mg 132.07(13) . . ?
C9 C1 C2 119.9(2) . . ?
C9 C1 N1 121.12(19) . . ?
C2 C1 N1 118.84(19) . . ?
C6 C2 C1 118.7(2) . . ?
C6 C2 C3 119.9(2) . . ?
C1 C2 C3 121.4(2) . . ?
C2 C3 C5 110.1(3) . . ?
C2 C3 C4 112.1(3) . . ?
C5 C3 C4 109.9(3) . . ?
C2 C3 H3 108.2 . . ?
C5 C3 H3 108.2 . . ?
C4 C3 H3 108.2 . . ?
C3 C4 H4A 109.5 . . ?
C3 C4 H4B 109.5 . . ?
H4A C4 H4B 109.5 . . ?
C3 C4 H4C 109.5 . . ?
H4A C4 H4C 109.5 . . ?
H4B C4 H4C 109.5 . . ?
C3 C5 H5A 109.5 . . ?
C3 C5 H5B 109.5 . . ?
H5A C5 H5B 109.5 . . ?
C3 C5 H5C 109.5 . . ?
H5A C5 H5C 109.5 . . ?
H5B C5 H5C 109.5 . . ?
C7 C6 C2 121.3(2) . . ?
C7 C6 H6 119.4 . . ?
C2 C6 H6 119.4 . . ?
C8 C7 C6 119.8(2) . . ?
C8 C7 H7 120.1 . . ?
C6 C7 H7 120.1 . . ?
C7 C8 C9 121.5(2) . . ?
C7 C8 H8 119.3 . . ?
C9 C8 H8 119.3 . . ?
C8 C9 C1 118.7(2) . . ?
C8 C9 C10 119.7(2) . . ?
C1 C9 C10 121.6(2) . . ?
C9 C10 C12 112.4(3) . . ?
C9 C10 C11 111.9(2) . . ?
C12 C10 C11 109.2(2) . . ?
C9 C10 H10 107.7 . . ?
C12 C10 H10 107.7 . . ?
C11 C10 H10 107.7 . . ?
C10 C11 H11A 109.5 . . ?
C10 C11 H11B 109.5 . . ?
H11A C11 H11B 109.5 . . ?
C10 C11 H11C 109.5 . . ?
H11A C11 H11C 109.5 . . ?
H11B C11 H11C 109.5 . . ?
C10 C12 H12A 109.5 . . ?
C10 C12 H12B 109.5 . . ?
H12A C12 H12B 109.5 . . ?
C10 C12 H12C 109.5 . . ?
H12A C12 H12C 109.5 . . ?
H12B C12 H12C 109.5 . . ?
C14 C13 N1 128.2(2) . . ?
C14 C13 C15 119.02(19) . . ?
N1 C13 C15 112.65(17) . . ?
C13 C14 H14A 120.0 . . ?
C13 C14 H14B 120.0 . . ?
H14A C14 H14B 120.0 . . ?
N2 C15 C16 119.84(19) . . ?
N2 C15 C13 113.46(17) . . ?
C16 C15 C13 126.70(19) . . ?
C17 C16 C15 118.4(2) . . ?
C17 C16 H16 120.8 . . ?
C15 C16 H16 120.8 . . ?
C18 C17 C16 120.8(2) . . ?
C18 C17 H17 119.6 . . ?
C16 C17 H17 119.6 . . ?
C17 C18 C19 118.8(2) . . ?
C17 C18 H18 120.6 . . ?
C19 C18 H18 120.6 . . ?
N2 C19 C18 119.18(19) . . ?
N2 C19 C20 113.25(17) . . ?
C18 C19 C20 127.57(19) . . ?
C21 C20 N3 128.0(2) . . ?
C21 C20 C19 117.92(19) . . ?
N3 C20 C19 113.94(17) . . ?
C20 C21 H21A 120.0 . . ?
C20 C21 H21B 120.0 . . ?
H21A C21 H21B 120.0 . . ?
C30 C22 C23 119.07(19) . . ?
C30 C22 N3 120.18(18) . . ?
C23 C22 N3 120.75(18) . . ?
C27 C23 C22 119.3(2) . . ?
C27 C23 C24 118.5(2) . . ?
C22 C23 C24 122.13(19) . . ?
C23 C24 C26 112.0(2) . . ?
C23 C24 C25 111.0(2) . . ?
C26 C24 C25 109.4(2) . . ?
C23 C24 H24 108.1 . . ?
C26 C24 H24 108.1 . . ?
C25 C24 H24 108.1 . . ?
C24 C25 H25A 109.5 . . ?
C24 C25 H25B 109.5 . . ?
H25A C25 H25B 109.5 . . ?
C24 C25 H25C 109.5 . . ?
H25A C25 H25C 109.5 . . ?
H25B C25 H25C 109.5 . . ?
C24 C26 H26A 109.5 . . ?
C24 C26 H26B 109.5 . . ?
H26A C26 H26B 109.5 . . ?
C24 C26 H26C 109.5 . . ?
H26A C26 H26C 109.5 . . ?
H26B C26 H26C 109.5 . . ?
C28 C27 C23 121.7(2) . . ?
C28 C27 H27 119.2 . . ?
C23 C27 H27 119.2 . . ?
C27 C28 C29 119.1(2) . . ?
C27 C28 H28 120.5 . . ?
C29 C28 H28 120.5 . . ?
C28 C29 C30 121.5(2) . . ?
C28 C29 H29 119.2 . . ?
C30 C29 H29 119.2 . . ?
C29 C30 C22 119.3(2) . . ?
C29 C30 C31 118.9(2) . . ?
C22 C30 C31 121.74(19) . . ?
C33 C31 C32 109.0(3) . . ?
C33 C31 C30 112.2(2) . . ?
C32 C31 C30 110.6(2) . . ?
C33 C31 H31 108.3 . . ?
C32 C31 H31 108.3 . . ?
C30 C31 H31 108.3 . . ?
C31 C32 H32A 109.5 . . ?
C31 C32 H32B 109.5 . . ?
H32A C32 H32B 109.5 . . ?
C31 C32 H32C 109.5 . . ?
H32A C32 H32C 109.5 . . ?
H32B C32 H32C 109.5 . . ?
C31 C33 H33A 109.5 . . ?
C31 C33 H33B 109.5 . . ?
H33A C33 H33B 109.5 . . ?
C31 C33 H33C 109.5 . . ?
H33A C33 H33C 109.5 . . ?
H33B C33 H33C 109.5 . . ?
C34 O1 C37 108.41(19) . . ?
C34 O1 Mg 128.01(15) . . ?
C37 O1 Mg 123.16(15) . . ?
O1 C34 C35 108.1(2) . . ?
O1 C34 H34A 110.1 . . ?
C35 C34 H34A 110.1 . . ?
O1 C34 H34B 110.1 . . ?
C35 C34 H34B 110.1 . . ?
H34A C34 H34B 108.4 . . ?
C36 C35 C34 104.5(2) . . ?
C36 C35 H35A 110.9 . . ?
C34 C35 H35A 110.9 . . ?
C36 C35 H35B 110.9 . . ?
C34 C35 H35B 110.9 . . ?
H35A C35 H35B 108.9 . . ?
C35 C36 C37 104.9(2) . . ?
C35 C36 H36A 110.8 . . ?
C37 C36 H36A 110.8 . . ?
C35 C36 H36B 110.8 . . ?
C37 C36 H36B 110.8 . . ?
H36A C36 H36B 108.9 . . ?
O1 C37 C36 103.7(2) . . ?
O1 C37 H37A 111.0 . . ?
C36 C37 H37A 111.0 . . ?
O1 C37 H37B 111.0 . . ?
C36 C37 H37B 111.0 . . ?
H37A C37 H37B 109.0 . . ?
C38 O2 C41 108.20(19) . . ?
C38 O2 Mg 127.00(15) . . ?
C41 O2 Mg 124.42(16) . . ?
O2 C38 C39 105.9(2) . . ?
O2 C38 H38A 110.6 . . ?
C39 C38 H38A 110.6 . . ?
O2 C38 H38B 110.6 . . ?
C39 C38 H38B 110.6 . . ?
H38A C38 H38B 108.7 . . ?
C40 C39 C38 107.0(2) . . ?
C40 C39 H39A 110.3 . . ?
C38 C39 H39A 110.3 . . ?
C40 C39 H39B 110.3 . . ?
C38 C39 H39B 110.3 . . ?
H39A C39 H39B 108.6 . . ?
C41 C40 C39 105.3(3) . . ?
C41 C40 H40A 110.7 . . ?
C39 C40 H40A 110.7 . . ?
C41 C40 H40B 110.7 . . ?
C39 C40 H40B 110.7 . . ?
H40A C40 H40B 108.8 . . ?
C40 C41 O2 107.9(2) . . ?
C40 C41 H41A 110.1 . . ?
O2 C41 H41A 110.1 . . ?
C40 C41 H41B 110.1 . . ?
O2 C41 H41B 110.1 . . ?
H41A C41 H41B 108.4 . . ?

loop_
_geom_bond_atom_site_label_1
_geom_bond_atom_site_label_2
_geom_bond_distance
_geom_bond_site_symmetry_2
_geom_bond_publ_flag
Mg N2 2.0739(17) . ?
Mg O2 2.0804(16) . ?
Mg O1 2.0977(17) . ?
Mg N1 2.1096(18) . ?
Mg N3 2.1190(18) . ?
N1 C13 1.376(3) . ?
N1 C1 1.430(3) . ?
N2 C15 1.339(3) . ?
N2 C19 1.344(3) . ?
N3 C20 1.382(3) . ?
N3 C22 1.428(3) . ?
C1 C9 1.410(3) . ?
C1 C2 1.418(3) . ?
C2 C6 1.396(3) . ?
C2 C3 1.522(4) . ?
C3 C5 1.531(5) . ?
C3 C4 1.541(5) . ?
C3 H3 1.0000 . ?
C4 H4A 0.9800 . ?
C4 H4B 0.9800 . ?
C4 H4C 0.9800 . ?
C5 H5A 0.9800 . ?
C5 H5B 0.9800 . ?
C5 H5C 0.9800 . ?
C6 C7 1.381(4) . ?
C6 H6 0.9500 . ?
C7 C8 1.373(4) . ?
C7 H7 0.9500 . ?
C8 C9 1.400(3) . ?
C8 H8 0.9500 . ?
C9 C10 1.516(3) . ?
C10 C12 1.519(4) . ?
C10 C11 1.534(4) . ?
C10 H10 1.0000 . ?
C11 H11A 0.9800 . ?
C11 H11B 0.9800 . ?
C11 H11C 0.9800 . ?
C12 H12A 0.9800 . ?
C12 H12B 0.9800 . ?
C12 H12C 0.9800 . ?
C13 C14 1.357(3) . ?
C13 C15 1.491(3) . ?
C14 H14A 0.9500 . ?
C14 H14B 0.9500 . ?
C15 C16 1.391(3) . ?
C16 C17 1.384(3) . ?
C16 H16 0.9500 . ?
C17 C18 1.380(3) . ?
C17 H17 0.9500 . ?
C18 C19 1.395(3) . ?
C18 H18 0.9500 . ?
C19 C20 1.487(3) . ?
C20 C21 1.363(3) . ?
C21 H21A 0.9500 . ?
C21 H21B 0.9500 . ?
C22 C30 1.416(3) . ?
C22 C23 1.416(3) . ?
C23 C27 1.392(3) . ?
C23 C24 1.516(3) . ?
C24 C26 1.533(4) . ?
C24 C25 1.535(4) . ?
C24 H24 1.0000 . ?
C25 H25A 0.9800 . ?
C25 H25B 0.9800 . ?
C25 H25C 0.9800 . ?
C26 H26A 0.9800 . ?
C26 H26B 0.9800 . ?
C26 H26C 0.9800 . ?
C27 C28 1.382(3) . ?
C27 H27 0.9500 . ?
C28 C29 1.386(4) . ?
C28 H28 0.9500 . ?
C29 C30 1.394(3) . ?
C29 H29 0.9500 . ?
C30 C31 1.526(3) . ?
C31 C33 1.522(4) . ?
C31 C32 1.525(4) . ?
C31 H31 1.0000 . ?
C32 H32A 0.9800 . ?
C32 H32B 0.9800 . ?
C32 H32C 0.9800 . ?
C33 H33A 0.9800 . ?
C33 H33B 0.9800 . ?
C33 H33C 0.9800 . ?
O1 C34 1.439(3) . ?
O1 C37 1.449(3) . ?
C34 C35 1.483(4) . ?
C34 H34A 0.9900 . ?
C34 H34B 0.9900 . ?
C35 C36 1.475(4) . ?
C35 H35A 0.9900 . ?
C35 H35B 0.9900 . ?
C36 C37 1.506(4) . ?
C36 H36A 0.9900 . ?
C36 H36B 0.9900 . ?
C37 H37A 0.9900 . ?
C37 H37B 0.9900 . ?
O2 C38 1.442(3) . ?
O2 C41 1.458(3) . ?
C38 C39 1.491(4) . ?
C38 H38A 0.9900 . ?
C38 H38B 0.9900 . ?
C39 C40 1.460(5) . ?
C39 H39A 0.9900 . ?
C39 H39B 0.9900 . ?
C40 C41 1.442(4) . ?
C40 H40A 0.9900 . ?
C40 H40B 0.9900 . ?
C41 H41A 0.9900 . ?
C41 H41B 0.9900 . ?
